data_2221949
loop_
_publ_author_name
'Li, Jun-Hai'
'Sun, Gang-Chun'
'Mague, Joel T.'
'Xie, Jing-Xi'

_publ_section_title
;
 5-Hydroxy-1,7-bis(1<i>H</i>-indol-3-yl)hepta-1,4,6-trien-3-one
 hemihydrate
;
_journal_coeditor_code BX2202
_journal_issue 6
_journal_name_full 'Acta Crystallographica Section E'
_journal_page_first o1409
_journal_paper_doi 10.1107/S1600536809018571
_journal_volume 65
_journal_year 2009
_chemical_formula_iupac 'C23 H18 N2 O2, 0.5H2 O'
_chemical_formula_moiety 'C23 H18 N2 O2, 0.5(H2 O)'
_chemical_formula_sum 'C23 H19 N2 O2.5'
_chemical_formula_weight 363.4
_chemical_name_systematic
;
5-Hydroxy-1,7-bis(1<i>H</i>-indol-3-yl)hepta-1,4,6-trien-3-one hemihydrate
;
_space_group_IT_number 19
_symmetry_cell_setting orthorhombic
_symmetry_space_group_name_Hall 'P 2ac 2ab'
_symmetry_space_group_name_H-M 'P 21 21 21'
_atom_sites_solution_hydrogens geom
_atom_sites_solution_primary direct
_atom_sites_solution_secondary difmap
_audit_creation_method SHELXL-97
_cell_angle_alpha 90.00
_cell_angle_beta 90.00
_cell_angle_gamma 90.00
_cell_formula_units_Z 8
_cell_length_a 5.5285(7)
_cell_length_b 22.916(3)
_cell_length_c 28.194(4)
_cell_measurement_reflns_used 9666
_cell_measurement_temperature 100(2)
_cell_measurement_theta_max 28.28
_cell_measurement_theta_min 2.34
_cell_volume 3571.9(8)
_computing_cell_refinement 'SAINT (Bruker 2008)'
_computing_data_collection 'APEX2 (Bruker, 2009)'
_computing_data_reduction 'SAINT (Bruker 2008)'
_computing_molecular_graphics 'SHELXTL (Sheldrick, 2008a)'
_computing_publication_material 'SHELXTL (Sheldrick, 2008a)'
_computing_structure_refinement 'SHELXL97 (Sheldrick, 2008a)'
_computing_structure_solution 'SHELXS97 (Sheldrick, 2008a)'
_diffrn_ambient_temperature 100(2)
_diffrn_measured_fraction_theta_full 0.998
_diffrn_measured_fraction_theta_max 0.998
_diffrn_measurement_device_type 'Bruker APEX-I CCD'
_diffrn_measurement_method '\f and \w'
_diffrn_radiation_monochromator graphite
_diffrn_radiation_source 'fine-focus sealed tube'
_diffrn_radiation_type MoK\a
_diffrn_radiation_wavelength 0.71073
_diffrn_reflns_av_R_equivalents 0.0375
_diffrn_reflns_av_sigmaI/netI 0.0173
_diffrn_reflns_limit_h_max 7
_diffrn_reflns_limit_h_min -7
_diffrn_reflns_limit_k_max 30
_diffrn_reflns_limit_k_min -30
_diffrn_reflns_limit_l_max 37
_diffrn_reflns_limit_l_min -37
_diffrn_reflns_number 61988
_diffrn_reflns_theta_full 28.28
_diffrn_reflns_theta_max 28.28
_diffrn_reflns_theta_min 2.29
_exptl_absorpt_coefficient_mu 0.089
_exptl_absorpt_correction_T_max 0.9842
_exptl_absorpt_correction_T_min 0.9125
_exptl_absorpt_correction_type multi-scan
_exptl_absorpt_process_details '(SADABS; Sheldrick, 2008b)'
_exptl_crystal_colour red
_exptl_crystal_density_diffrn 1.352
_exptl_crystal_density_method 'not measured'
_exptl_crystal_description Block
_exptl_crystal_F_000 1528
_exptl_crystal_size_max 0.29
_exptl_crystal_size_mid 0.20
_exptl_crystal_size_min 0.18
_refine_diff_density_max 0.190
_refine_diff_density_min -0.153
_refine_ls_abs_structure_details 'The absolute structure could not be determined with certainty'
_refine_ls_extinction_method none
_refine_ls_goodness_of_fit_ref 1.058
_refine_ls_hydrogen_treatment constr
_refine_ls_matrix_type full
_refine_ls_number_parameters 496
_refine_ls_number_reflns 5073
_refine_ls_number_restraints 0
_refine_ls_restrained_S_all 1.058
_refine_ls_R_factor_all 0.0375
_refine_ls_R_factor_gt 0.0326
_refine_ls_shift/su_max 0.000
_refine_ls_shift/su_mean 0.000
_refine_ls_structure_factor_coef Fsqd
_refine_ls_weighting_details 'calc w=1/[\s^2^(Fo^2^)+(0.0406P)^2^+0.8427P] where P=(Fo^2^+2Fc^2^)/3'
_refine_ls_weighting_scheme calc
_refine_ls_wR_factor_gt 0.0809
_refine_ls_wR_factor_ref 0.0843
_reflns_number_gt 4650
_reflns_number_total 5073
_reflns_threshold_expression I>2\s(I)
_cod_data_source_file bx2202.cif
_cod_data_source_block I
_cod_depositor_comments
;
The following automatic conversions were performed:
'_symmetry_cell_setting' value 'Orthorhombic' changed to 'orthorhombic'
according to '/home/saulius/struct/CIF-dictionaries/cif_core.dic'
dictionary named 'cif_core.dic' version 2.4.1 from 2010-06-29.

Automatic conversion script
Id: cif_fix_enum 1527 2010-12-29 10:47:43Z saulius 

The following automatic conversions were performed:

'_symmetry_cell_setting' value 'Orthorhombic' changed to
'orthorhombic' according to
/home/saulius/struct/CIF-dictionaries/cif_core.dic dictionary named
'cif_core.dic' version 2.4.1 from 2010-06-29.

Automatic conversion script
Id: cif_fix_values 1715 2011-07-08 13:25:40Z adriana 
;
_cod_database_code 2221949
_cod_database_fobs_code 2221949

loop_
_symmetry_equiv_pos_as_xyz
'x, y, z'
'-x+1/2, -y, z+1/2'
'-x, y+1/2, -z+1/2'
'x+1/2, -y+1/2, -z'

loop_
_atom_site_type_symbol
_atom_site_label
_atom_site_fract_x
_atom_site_fract_y
_atom_site_fract_z
_atom_site_U_iso_or_equiv
_atom_site_adp_type
_atom_site_calc_flag
_atom_site_refinement_flags
_atom_site_occupancy
_atom_site_disorder_assembly
_atom_site_disorder_group
O O1 0.5647(2) 0.68150(5) 0.20031(4) 0.0263(3) Uani d . 1 . .
H H1O 0.4628 0.6733 0.2280 0.032 Uiso d R 1 . .
O O2 0.2393(2) 0.67798(5) 0.26257(4) 0.0270(3) Uani d . 1 . .
N N1 1.2107(3) 0.77241(7) 0.03091(5) 0.0282(3) Uani d . 1 . .
H H1N 1.3528 0.7664 0.0164 0.034 Uiso d R 1 . .
N N2 -0.6358(3) 0.77437(7) 0.39136(5) 0.0282(3) Uani d . 1 . .
H H2N -0.7177 0.7655 0.4164 0.034 Uiso d R 1 . .
C C1 1.0616(3) 0.81969(7) 0.02378(6) 0.0243(3) Uani d . 1 . .
C C2 1.0791(4) 0.86367(8) -0.01049(6) 0.0306(4) Uani d . 1 . .
H H2 1.2088 0.8646 -0.0326 0.037 Uiso calc R 1 . .
C C3 0.9002(4) 0.90557(9) -0.01081(7) 0.0335(4) Uani d . 1 . .
H H3 0.9065 0.9361 -0.0335 0.040 Uiso calc R 1 . .
C C4 0.7087(4) 0.90380(8) 0.02193(7) 0.0311(4) Uani d . 1 . .
H H4 0.5877 0.9332 0.0209 0.037 Uiso calc R 1 . .
C C5 0.6925(3) 0.86010(8) 0.05568(6) 0.0262(4) Uani d . 1 . .
H H5 0.5625 0.8596 0.0777 0.031 Uiso calc R 1 . .
C C6 0.8706(3) 0.81654(7) 0.05694(5) 0.0220(3) Uani d . 1 . .
C C7 0.9142(3) 0.76498(7) 0.08545(6) 0.0226(3) Uani d . 1 . .
C C8 1.1237(3) 0.73994(8) 0.06790(6) 0.0260(4) Uani d . 1 . .
H H8 1.1964 0.7053 0.0798 0.031 Uiso calc R 1 . .
C C9 0.7844(3) 0.74040(7) 0.12523(6) 0.0232(3) Uani d . 1 . .
H H9 0.8520 0.7061 0.1388 0.028 Uiso calc R 1 . .
C C10 0.5801(3) 0.76008(7) 0.14533(6) 0.0233(3) Uani d . 1 . .
H H10 0.5078 0.7945 0.1330 0.028 Uiso calc R 1 . .
C C11 0.4647(3) 0.73097(7) 0.18516(6) 0.0220(3) Uani d . 1 . .
C C12 0.2620(3) 0.75363(7) 0.20656(6) 0.0240(3) Uani d . 1 . .
H H12 0.1911 0.7882 0.1942 0.029 Uiso calc R 1 . .
C C13 0.1558(3) 0.72601(7) 0.24710(6) 0.0228(3) Uani d . 1 . .
C C14 -0.0496(3) 0.75494(7) 0.26938(6) 0.0240(3) Uani d . 1 . .
H H14 -0.1215 0.7870 0.2534 0.029 Uiso calc R 1 . .
C C15 -0.1434(3) 0.73862(7) 0.31154(6) 0.0237(3) Uani d . 1 . .
H H15 -0.0676 0.7066 0.3270 0.028 Uiso calc R 1 . .
C C16 -0.3456(3) 0.76457(7) 0.33547(6) 0.0234(3) Uani d . 1 . .
C C17 -0.4999(3) 0.81296(7) 0.32258(6) 0.0222(3) Uani d . 1 . .
C C18 -0.5089(3) 0.85307(7) 0.28474(6) 0.0247(3) Uani d . 1 . .
H H18 -0.3885 0.8524 0.2607 0.030 Uiso calc R 1 . .
C C19 -0.6946(3) 0.89340(8) 0.28295(6) 0.0283(4) Uani d . 1 . .
H H19 -0.7012 0.9202 0.2573 0.034 Uiso calc R 1 . .
C C20 -0.8737(3) 0.89564(8) 0.31818(6) 0.0292(4) Uani d . 1 . .
H H20 -1.0004 0.9235 0.3158 0.035 Uiso calc R 1 . .
C C21 -0.8678(3) 0.85780(8) 0.35632(6) 0.0281(4) Uani d . 1 . .
H H21 -0.9871 0.8594 0.3805 0.034 Uiso calc R 1 . .
C C22 -0.6801(3) 0.81715(7) 0.35796(6) 0.0245(3) Uani d . 1 . .
C C23 -0.4386(4) 0.74313(8) 0.37779(6) 0.0272(4) Uani d . 1 . .
H H23 -0.3734 0.7111 0.3949 0.033 Uiso calc R 1 . .
O O3 0.1070(3) 0.64304(5) 0.39766(5) 0.0326(3) Uani d . 1 . .
H H3O -0.0043 0.6575 0.4177 0.039 Uiso d R 1 . .
O O4 -0.2323(3) 0.64271(5) 0.45693(5) 0.0307(3) Uani d . 1 . .
N N3 0.9824(3) 0.55581(7) 0.27354(5) 0.0306(3) Uani d . 1 . .
H H3N 1.1011 0.5666 0.2516 0.037 Uiso d R 1 . .
N N4 -0.9549(3) 0.54556(7) 0.61481(6) 0.0310(3) Uani d . 1 . .
H H4N -1.0834 0.5551 0.6333 0.037 Uiso d R 1 . .
C C24 0.9811(3) 0.50219(8) 0.29622(6) 0.0257(4) Uani d . 1 . .
C C25 1.1444(4) 0.45637(8) 0.29259(7) 0.0303(4) Uani d . 1 . .
H H25 1.2788 0.4582 0.2716 0.036 Uiso calc R 1 . .
C C26 1.1037(4) 0.40804(8) 0.32061(6) 0.0307(4) Uani d . 1 . .
H H26 1.2131 0.3761 0.3194 0.037 Uiso calc R 1 . .
C C27 0.9031(4) 0.40543(8) 0.35091(6) 0.0291(4) Uani d . 1 . .
H H27 0.8779 0.3714 0.3695 0.035 Uiso calc R 1 . .
C C28 0.7414(3) 0.45103(7) 0.35440(6) 0.0261(4) Uani d . 1 . .
H H28 0.6063 0.4485 0.3751 0.031 Uiso calc R 1 . .
C C29 0.7792(3) 0.50139(7) 0.32683(6) 0.0224(3) Uani d . 1 . .
C C30 0.6606(3) 0.55752(7) 0.32232(6) 0.0243(3) Uani d . 1 . .
C C31 0.7936(4) 0.58820(8) 0.28923(6) 0.0281(4) Uani d . 1 . .
H H31 0.7577 0.6267 0.2789 0.034 Uiso calc R 1 . .
C C32 0.4623(3) 0.58270(7) 0.34775(6) 0.0247(3) Uani d . 1 . .
H H32 0.4202 0.6216 0.3397 0.030 Uiso calc R 1 . .
C C33 0.3288(3) 0.55712(7) 0.38193(6) 0.0250(3) Uani d . 1 . .
H H33 0.3622 0.5176 0.3899 0.030 Uiso calc R 1 . .
C C34 0.1383(3) 0.58676(7) 0.40696(6) 0.0239(3) Uani d . 1 . .
C C35 -0.0057(3) 0.55879(7) 0.44003(6) 0.0250(3) Uani d . 1 . .
H H35 0.0204 0.5185 0.4462 0.030 Uiso calc R 1 . .
C C36 -0.1906(3) 0.58855(7) 0.46478(6) 0.0243(3) Uani d . 1 . .
C C37 -0.3279(3) 0.55676(7) 0.50033(6) 0.0247(3) Uani d . 1 . .
H H37 -0.2769 0.5185 0.5087 0.030 Uiso calc R 1 . .
C C38 -0.5247(3) 0.57924(7) 0.52196(6) 0.0253(3) Uani d . 1 . .
H H38 -0.5797 0.6160 0.5108 0.030 Uiso calc R 1 . .
C C39 -0.6598(3) 0.55357(7) 0.56006(6) 0.0243(3) Uani d . 1 . .
C C40 -0.6107(3) 0.50315(7) 0.58930(6) 0.0237(3) Uani d . 1 . .
C C41 -0.4243(4) 0.46185(8) 0.59151(6) 0.0271(4) Uani d . 1 . .
H H41 -0.2928 0.4637 0.5699 0.032 Uiso calc R 1 . .
C C42 -0.4335(4) 0.41834(8) 0.62545(6) 0.0307(4) Uani d . 1 . .
H H42 -0.3050 0.3909 0.6276 0.037 Uiso calc R 1 . .
C C43 -0.6307(4) 0.41406(8) 0.65692(6) 0.0334(4) Uani d . 1 . .
H H43 -0.6368 0.3827 0.6789 0.040 Uiso calc R 1 . .
C C44 -0.8153(4) 0.45465(8) 0.65628(6) 0.0324(4) Uani d . 1 . .
H H44 -0.9470 0.4523 0.6778 0.039 Uiso calc R 1 . .
C C45 -0.8006(3) 0.49921(8) 0.62277(6) 0.0267(4) Uani d . 1 . .
C C46 -0.8710(3) 0.57775(8) 0.57792(6) 0.0278(4) Uani d . 1 . .
H H46 -0.9463 0.6120 0.5660 0.033 Uiso calc R 1 . .
O O5 0.6429(3) 0.73209(6) 0.51507(4) 0.0335(3) Uani d . 1 . .
H H5OA 0.4914 0.7418 0.5068 0.040 Uiso d R 1 . .
H H5OB 0.6609 0.6979 0.4989 0.040 Uiso d R 1 . .

loop_
_atom_site_aniso_label
_atom_site_aniso_U_11
_atom_site_aniso_U_22
_atom_site_aniso_U_33
_atom_site_aniso_U_12
_atom_site_aniso_U_13
_atom_site_aniso_U_23
O1 0.0264(6) 0.0262(6) 0.0264(6) 0.0027(5) 0.0007(5) 0.0030(5)
O2 0.0282(6) 0.0263(6) 0.0264(6) 0.0006(5) 0.0016(5) 0.0037(5)
N1 0.0231(7) 0.0327(8) 0.0288(7) 0.0015(7) 0.0048(7) -0.0026(6)
N2 0.0298(8) 0.0324(7) 0.0223(7) -0.0052(7) 0.0076(6) 0.0000(6)
C1 0.0215(8) 0.0282(8) 0.0233(7) -0.0026(7) -0.0001(7) -0.0029(7)
C2 0.0264(9) 0.0378(10) 0.0278(8) -0.0071(8) 0.0002(8) 0.0033(8)
C3 0.0289(10) 0.0378(10) 0.0339(9) -0.0048(9) -0.0039(8) 0.0114(8)
C4 0.0250(9) 0.0307(9) 0.0375(9) 0.0011(8) -0.0040(8) 0.0063(8)
C5 0.0229(8) 0.0287(8) 0.0270(8) -0.0003(7) -0.0010(7) -0.0005(7)
C6 0.0207(8) 0.0253(7) 0.0200(7) -0.0019(7) -0.0012(6) -0.0034(6)
C7 0.0217(8) 0.0239(7) 0.0222(7) 0.0000(7) -0.0004(7) -0.0032(6)
C8 0.0245(8) 0.0254(8) 0.0280(8) 0.0006(7) 0.0009(7) -0.0020(7)
C9 0.0235(8) 0.0229(7) 0.0233(7) -0.0015(7) -0.0019(7) -0.0019(6)
C10 0.0235(8) 0.0238(7) 0.0227(7) 0.0000(7) -0.0010(7) -0.0011(6)
C11 0.0231(8) 0.0225(7) 0.0205(7) -0.0028(7) -0.0023(7) -0.0016(6)
C12 0.0250(8) 0.0237(8) 0.0234(8) 0.0011(7) 0.0005(7) 0.0015(6)
C13 0.0230(8) 0.0237(7) 0.0218(7) -0.0031(7) -0.0019(7) -0.0024(6)
C14 0.0243(8) 0.0236(7) 0.0242(8) 0.0000(7) -0.0003(7) 0.0001(6)
C15 0.0250(8) 0.0232(7) 0.0230(7) -0.0026(7) -0.0009(7) -0.0018(6)
C16 0.0260(8) 0.0232(7) 0.0210(7) -0.0028(7) 0.0002(7) -0.0020(6)
C17 0.0206(8) 0.0247(7) 0.0213(7) -0.0035(7) 0.0000(7) -0.0044(6)
C18 0.0223(8) 0.0294(8) 0.0226(7) -0.0007(7) 0.0001(7) -0.0007(7)
C19 0.0250(9) 0.0317(9) 0.0281(8) 0.0001(8) -0.0049(8) -0.0012(7)
C20 0.0198(8) 0.0335(9) 0.0342(9) 0.0021(7) -0.0047(8) -0.0093(7)
C21 0.0220(8) 0.0333(9) 0.0290(8) -0.0032(8) 0.0025(7) -0.0103(7)
C22 0.0236(8) 0.0272(8) 0.0226(7) -0.0062(7) 0.0012(7) -0.0042(7)
C23 0.0293(9) 0.0276(8) 0.0246(8) -0.0039(8) 0.0021(7) -0.0001(7)
O3 0.0383(8) 0.0247(6) 0.0348(7) 0.0054(6) 0.0101(6) 0.0022(5)
O4 0.0343(7) 0.0258(6) 0.0319(6) 0.0045(6) 0.0064(6) 0.0018(5)
N3 0.0281(8) 0.0326(8) 0.0309(8) -0.0022(7) 0.0067(7) 0.0051(6)
N4 0.0237(8) 0.0375(8) 0.0319(8) 0.0004(7) 0.0052(7) -0.0076(7)
C24 0.0258(9) 0.0273(8) 0.0241(8) -0.0027(7) -0.0007(7) -0.0012(7)
C25 0.0236(9) 0.0357(9) 0.0315(9) 0.0000(8) -0.0001(8) -0.0055(8)
C26 0.0294(9) 0.0293(9) 0.0333(9) 0.0058(8) -0.0074(8) -0.0061(7)
C27 0.0339(10) 0.0250(8) 0.0284(8) 0.0005(8) -0.0060(8) 0.0009(7)
C28 0.0275(9) 0.0251(8) 0.0256(8) -0.0015(7) -0.0012(7) 0.0018(7)
C29 0.0221(8) 0.0249(7) 0.0203(7) -0.0025(7) -0.0028(7) -0.0017(6)
C30 0.0267(9) 0.0229(7) 0.0232(8) -0.0021(7) -0.0004(7) -0.0008(6)
C31 0.0306(9) 0.0255(8) 0.0282(8) -0.0019(8) 0.0017(8) 0.0027(7)
C32 0.0273(9) 0.0232(7) 0.0237(8) -0.0002(7) -0.0010(7) -0.0009(6)
C33 0.0266(9) 0.0237(7) 0.0248(8) 0.0014(7) 0.0007(7) -0.0020(6)
C34 0.0272(8) 0.0234(7) 0.0210(7) 0.0006(7) -0.0020(7) -0.0008(6)
C35 0.0280(9) 0.0231(7) 0.0237(8) 0.0019(7) 0.0008(7) -0.0005(6)
C36 0.0240(8) 0.0266(8) 0.0223(7) 0.0000(7) -0.0028(7) -0.0014(6)
C37 0.0245(8) 0.0257(8) 0.0240(8) -0.0002(7) -0.0010(7) -0.0012(6)
C38 0.0235(8) 0.0260(8) 0.0263(8) -0.0012(7) -0.0022(7) -0.0029(7)
C39 0.0203(8) 0.0255(8) 0.0271(8) -0.0011(7) -0.0009(7) -0.0060(7)
C40 0.0208(8) 0.0275(8) 0.0228(8) -0.0021(7) 0.0015(7) -0.0058(7)
C41 0.0256(9) 0.0283(8) 0.0272(8) -0.0014(7) 0.0028(7) -0.0044(7)
C42 0.0319(10) 0.0282(8) 0.0319(9) -0.0001(8) -0.0002(8) -0.0012(7)
C43 0.0387(11) 0.0341(9) 0.0275(8) -0.0070(9) 0.0017(9) 0.0023(7)
C44 0.0310(10) 0.0416(10) 0.0247(8) -0.0064(9) 0.0048(8) -0.0029(8)
C45 0.0224(8) 0.0321(9) 0.0258(8) -0.0025(8) 0.0011(7) -0.0077(7)
C46 0.0234(8) 0.0319(8) 0.0281(8) -0.0001(8) -0.0015(7) -0.0054(7)
O5 0.0364(8) 0.0346(7) 0.0295(6) 0.0036(6) -0.0067(6) -0.0032(5)

loop_
_atom_type_symbol
_atom_type_description
_atom_type_scat_dispersion_real
_atom_type_scat_dispersion_imag
_atom_type_scat_source
C C 0.0033 0.0016 'International Tables Vol C Tables 4.2.6.8 and 6.1.1.4'
H H 0.0000 0.0000 'International Tables Vol C Tables 4.2.6.8 and 6.1.1.4'
N N 0.0061 0.0033 'International Tables Vol C Tables 4.2.6.8 and 6.1.1.4'
O O 0.0106 0.0060 'International Tables Vol C Tables 4.2.6.8 and 6.1.1.4'

loop_
_geom_angle_atom_site_label_1
_geom_angle_atom_site_label_2
_geom_angle_atom_site_label_3
_geom_angle_site_symmetry_1
_geom_angle_site_symmetry_3
_geom_angle
_geom_angle_publ_flag
C11 O1 H1O . . 100.4 ?
C8 N1 C1 . . 109.19(15) ?
C8 N1 H1N . . 124.9 ?
C1 N1 H1N . . 125.5 ?
C23 N2 C22 . . 108.92(15) ?
C23 N2 H2N . . 121.8 ?
C22 N2 H2N . . 129.2 ?
N1 C1 C2 . . 128.77(17) ?
N1 C1 C6 . . 108.13(15) ?
C2 C1 C6 . . 123.07(17) ?
C3 C2 C1 . . 117.15(17) ?
C3 C2 H2 . . 121.4 ?
C1 C2 H2 . . 121.4 ?
C2 C3 C4 . . 121.07(17) ?
C2 C3 H3 . . 119.5 ?
C4 C3 H3 . . 119.5 ?
C5 C4 C3 . . 121.40(18) ?
C5 C4 H4 . . 119.3 ?
C3 C4 H4 . . 119.3 ?
C4 C5 C6 . . 119.15(17) ?
C4 C5 H5 . . 120.4 ?
C6 C5 H5 . . 120.4 ?
C5 C6 C1 . . 118.15(15) ?
C5 C6 C7 . . 135.34(16) ?
C1 C6 C7 . . 106.51(15) ?
C8 C7 C9 . . 122.09(16) ?
C8 C7 C6 . . 106.21(15) ?
C9 C7 C6 . . 131.69(16) ?
N1 C8 C7 . . 109.95(16) ?
N1 C8 H8 . . 125.0 ?
C7 C8 H8 . . 125.0 ?
C10 C9 C7 . . 127.92(17) ?
C10 C9 H9 . . 116.0 ?
C7 C9 H9 . . 116.0 ?
C9 C10 C11 . . 122.78(16) ?
C9 C10 H10 . . 118.6 ?
C11 C10 H10 . . 118.6 ?
O1 C11 C12 . . 121.28(15) ?
O1 C11 C10 . . 117.16(16) ?
C12 C11 C10 . . 121.56(16) ?
C11 C12 C13 . . 121.16(16) ?
C11 C12 H12 . . 119.4 ?
C13 C12 H12 . . 119.4 ?
O2 C13 C12 . . 120.52(16) ?
O2 C13 C14 . . 121.95(15) ?
C12 C13 C14 . . 117.54(15) ?
C15 C14 C13 . . 123.55(16) ?
C15 C14 H14 . . 118.2 ?
C13 C14 H14 . . 118.2 ?
C14 C15 C16 . . 126.76(16) ?
C14 C15 H15 . . 116.6 ?
C16 C15 H15 . . 116.6 ?
C23 C16 C15 . . 123.09(16) ?
C23 C16 C17 . . 105.58(16) ?
C15 C16 C17 . . 131.27(15) ?
C18 C17 C22 . . 117.73(16) ?
C18 C17 C16 . . 135.35(16) ?
C22 C17 C16 . . 106.91(14) ?
C19 C18 C17 . . 119.33(16) ?
C19 C18 H18 . . 120.3 ?
C17 C18 H18 . . 120.3 ?
C18 C19 C20 . . 121.51(17) ?
C18 C19 H19 . . 119.2 ?
C20 C19 H19 . . 119.2 ?
C21 C20 C19 . . 120.75(17) ?
C21 C20 H20 . . 119.6 ?
C19 C20 H20 . . 119.6 ?
C20 C21 C22 . . 117.53(17) ?
C20 C21 H21 . . 121.2 ?
C22 C21 H21 . . 121.2 ?
N2 C22 C21 . . 128.92(16) ?
N2 C22 C17 . . 107.94(16) ?
C21 C22 C17 . . 123.12(16) ?
N2 C23 C16 . . 110.64(16) ?
N2 C23 H23 . . 124.7 ?
C16 C23 H23 . . 124.7 ?
C34 O3 H3O . . 108.8 ?
C31 N3 C24 . . 109.34(15) ?
C31 N3 H3N . . 127.8 ?
C24 N3 H3N . . 122.9 ?
C46 N4 C45 . . 109.37(16) ?
C46 N4 H4N . . 125.2 ?
C45 N4 H4N . . 125.1 ?
N3 C24 C25 . . 129.30(17) ?
N3 C24 C29 . . 107.34(16) ?
C25 C24 C29 . . 123.34(16) ?
C26 C25 C24 . . 117.31(18) ?
C26 C25 H25 . . 121.3 ?
C24 C25 H25 . . 121.3 ?
C25 C26 C27 . . 120.85(17) ?
C25 C26 H26 . . 119.6 ?
C27 C26 H26 . . 119.6 ?
C28 C27 C26 . . 121.63(17) ?
C28 C27 H27 . . 119.2 ?
C26 C27 H27 . . 119.2 ?
C27 C28 C29 . . 119.06(17) ?
C27 C28 H28 . . 120.5 ?
C29 C28 H28 . . 120.5 ?
C28 C29 C24 . . 117.79(16) ?
C28 C29 C30 . . 135.17(16) ?
C24 C29 C30 . . 107.01(15) ?
C31 C30 C32 . . 122.77(16) ?
C31 C30 C29 . . 105.70(16) ?
C32 C30 C29 . . 131.31(16) ?
N3 C31 C30 . . 110.60(16) ?
N3 C31 H31 . . 124.7 ?
C30 C31 H31 . . 124.7 ?
C33 C32 C30 . . 127.02(16) ?
C33 C32 H32 . . 116.5 ?
C30 C32 H32 . . 116.5 ?
C32 C33 C34 . . 123.11(16) ?
C32 C33 H33 . . 118.4 ?
C34 C33 H33 . . 118.4 ?
O3 C34 C35 . . 120.55(17) ?
O3 C34 C33 . . 117.22(16) ?
C35 C34 C33 . . 122.22(15) ?
C34 C35 C36 . . 121.69(16) ?
C34 C35 H35 . . 119.2 ?
C36 C35 H35 . . 119.2 ?
O4 C36 C35 . . 120.81(16) ?
O4 C36 C37 . . 120.72(16) ?
C35 C36 C37 . . 118.45(15) ?
C38 C37 C36 . . 122.78(16) ?
C38 C37 H37 . . 118.6 ?
C36 C37 H37 . . 118.6 ?
C37 C38 C39 . . 126.99(17) ?
C37 C38 H38 . . 116.5 ?
C39 C38 H38 . . 116.5 ?
C46 C39 C38 . . 123.12(17) ?
C46 C39 C40 . . 105.68(16) ?
C38 C39 C40 . . 131.10(17) ?
C41 C40 C45 . . 118.24(16) ?
C41 C40 C39 . . 134.74(16) ?
C45 C40 C39 . . 107.00(16) ?
C42 C41 C40 . . 119.42(17) ?
C42 C41 H41 . . 120.3 ?
C40 C41 H41 . . 120.3 ?
C41 C42 C43 . . 120.94(19) ?
C41 C42 H42 . . 119.5 ?
C43 C42 H42 . . 119.5 ?
C44 C43 C42 . . 121.10(17) ?
C44 C43 H43 . . 119.4 ?
C42 C43 H43 . . 119.4 ?
C43 C44 C45 . . 117.35(18) ?
C43 C44 H44 . . 121.3 ?
C45 C44 H44 . . 121.3 ?
N4 C45 C44 . . 129.63(17) ?
N4 C45 C40 . . 107.52(16) ?
C44 C45 C40 . . 122.85(18) ?
N4 C46 C39 . . 110.41(17) ?
N4 C46 H46 . . 124.8 ?
C39 C46 H46 . . 124.8 ?
H5OA O5 H5OB . . 100.6 ?

loop_
_geom_bond_atom_site_label_1
_geom_bond_atom_site_label_2
_geom_bond_site_symmetry_2
_geom_bond_distance
_geom_bond_publ_flag
O1 C11 . 1.331(2) ?
O1 H1O . 0.9805 ?
O2 C13 . 1.271(2) ?
N1 C8 . 1.369(2) ?
N1 C1 . 1.376(2) ?
N1 H1N . 0.8961 ?
N2 C23 . 1.359(2) ?
N2 C22 . 1.381(2) ?
N2 H2N . 0.8622 ?
C1 C2 . 1.400(2) ?
C1 C6 . 1.412(2) ?
C2 C3 . 1.379(3) ?
C2 H2 . 0.9500 ?
C3 C4 . 1.405(3) ?
C3 H3 . 0.9500 ?
C4 C5 . 1.384(2) ?
C4 H4 . 0.9500 ?
C5 C6 . 1.402(2) ?
C5 H5 . 0.9500 ?
C6 C7 . 1.449(2) ?
C7 C8 . 1.384(2) ?
C7 C9 . 1.446(2) ?
C8 H8 . 0.9500 ?
C9 C10 . 1.341(2) ?
C9 H9 . 0.9500 ?
C10 C11 . 1.454(2) ?
C10 H10 . 0.9500 ?
C11 C12 . 1.375(2) ?
C12 C13 . 1.433(2) ?
C12 H12 . 0.9500 ?
C13 C14 . 1.458(2) ?
C14 C15 . 1.349(2) ?
C14 H14 . 0.9500 ?
C15 C16 . 1.435(2) ?
C15 H15 . 0.9500 ?
C16 C23 . 1.389(2) ?
C16 C17 . 1.446(2) ?
C17 C18 . 1.409(2) ?
C17 C22 . 1.413(2) ?
C18 C19 . 1.383(2) ?
C18 H18 . 0.9500 ?
C19 C20 . 1.403(3) ?
C19 H19 . 0.9500 ?
C20 C21 . 1.382(3) ?
C20 H20 . 0.9500 ?
C21 C22 . 1.395(3) ?
C21 H21 . 0.9500 ?
C23 H23 . 0.9500 ?
O3 C34 . 1.327(2) ?
O3 H3O . 0.8981 ?
O4 C36 . 1.282(2) ?
N3 C31 . 1.355(2) ?
N3 C24 . 1.385(2) ?
N3 H3N . 0.9343 ?
N4 C46 . 1.357(2) ?
N4 C45 . 1.381(2) ?
N4 H4N . 0.9078 ?
C24 C25 . 1.389(3) ?
C24 C29 . 1.411(2) ?
C25 C26 . 1.379(3) ?
C25 H25 . 0.9500 ?
C26 C27 . 1.401(3) ?
C26 H26 . 0.9500 ?
C27 C28 . 1.379(2) ?
C27 H27 . 0.9500 ?
C28 C29 . 1.407(2) ?
C28 H28 . 0.9500 ?
C29 C30 . 1.449(2) ?
C30 C31 . 1.380(2) ?
C30 C32 . 1.432(2) ?
C31 H31 . 0.9500 ?
C32 C33 . 1.348(2) ?
C32 H32 . 0.9500 ?
C33 C34 . 1.438(2) ?
C33 H33 . 0.9500 ?
C34 C35 . 1.383(2) ?
C35 C36 . 1.413(2) ?
C35 H35 . 0.9500 ?
C36 C37 . 1.453(2) ?
C37 C38 . 1.350(2) ?
C37 H37 . 0.9500 ?
C38 C39 . 1.434(2) ?
C38 H38 . 0.9500 ?
C39 C46 . 1.387(3) ?
C39 C40 . 1.445(2) ?
C40 C41 . 1.400(3) ?
C40 C45 . 1.414(2) ?
C41 C42 . 1.383(2) ?
C41 H41 . 0.9500 ?
C42 C43 . 1.409(3) ?
C42 H42 . 0.9500 ?
C43 C44 . 1.381(3) ?
C43 H43 . 0.9500 ?
C44 C45 . 1.393(3) ?
C44 H44 . 0.9500 ?
C46 H46 . 0.9500 ?
O5 H5OA . 0.8980 ?
O5 H5OB . 0.9121 ?

loop_
_geom_hbond_atom_site_label_D
_geom_hbond_atom_site_label_H
_geom_hbond_atom_site_label_A
_geom_hbond_site_symmetry_A
_geom_hbond_distance_DH
_geom_hbond_distance_HA
_geom_hbond_distance_DA
_geom_hbond_angle_DHA
O1 H1O O2 . 0.98 1.58 2.5148(18) 158
N1 H1N N1 4_565 0.90 2.55 3.4254(18) 167
N2 H2N O5 4_366 0.86 2.08 2.912(2) 161
O3 H3O O4 . 0.90 1.71 2.5120(19) 147
O5 H5OA O5 4_466 0.90 2.11 3.0062(10) 177
O5 H5OB O4 1_655 0.91 1.83 2.7128(18) 162

loop_
_geom_torsion_atom_site_label_1
_geom_torsion_atom_site_label_2
_geom_torsion_atom_site_label_3
_geom_torsion_atom_site_label_4
_geom_torsion_site_symmetry_1
_geom_torsion_site_symmetry_2
_geom_torsion_site_symmetry_3
_geom_torsion_site_symmetry_4
_geom_torsion
_geom_torsion_publ_flag
C7 C8 C9 C10 . . . . 0.8(3) ?
C8 C9 C10 C11 . . . . 178.9(2) ?
C9 C10 C11 C12 . . . . 176.78(16) ?
C10 C11 C12 C13 . . . . -177.21(16) ?
C11 C12 C13 C14 . . . . 176.22(15) ?
C12 C13 C14 C15 . . . . -169.74(17) ?
C13 C14 C15 C16 . . . . -179.53(16) ?
C30 C31 C32 C33 . . . . 5.6(3) ?
C31 C32 C33 C34 . . . . 174.1(2) ?
C32 C33 C34 C35 . . . . 176.24(18) ?
C33 C34 C35 C36 . . . . 179.28(16) ?
C34 C35 C36 C37 . . . . -177.59(16) ?
C35 C36 C37 C38 . . . . -172.36(16) ?
C36 C37 C38 C39 . . . . -174.38(17) ?
